data_7236482
loop_
_publ_author_name
'Li, Chenglong'
'Li, Zhiqiang'
'Yan, Xianju'
'Zhang, Yuewei'
'Zhang, Zuolun'
'Wang, Yue'

_publ_section_title
;
 Structurally simple non-doped sky-blue OLEDs with high luminance and
 efficiencies at low driving voltages
;
_journal_issue 8
_journal_name_full 'Journal of Materials Chemistry C'
_journal_page_first 1973
_journal_paper_doi 10.1039/C6TC05639C
_journal_volume 5
_journal_year 2017
_chemical_formula_moiety 'C53 H33 N3'
_chemical_formula_sum 'C53 H33 N3'
_chemical_formula_weight 711.82
_space_group_crystal_system triclinic
_space_group_IT_number 2
_space_group_name_Hall '-P 1'
_space_group_name_H-M_alt 'P -1'
_atom_sites_solution_hydrogens geom
_audit_creation_method SHELXL-2014/7
_audit_update_record
;
2016-12-01 deposited with the CCDC.
2017-01-22 downloaded from the CCDC.
;
_cell_angle_alpha 94.64(3)
_cell_angle_beta 102.84(3)
_cell_angle_gamma 106.29(3)
_cell_formula_units_Z 2
_cell_length_a 9.0678(18)
_cell_length_b 13.681(3)
_cell_length_c 16.569(3)
_cell_measurement_reflns_used 9684
_cell_measurement_temperature 293(2)
_cell_measurement_theta_max 27.775
_cell_measurement_theta_min 3.01
_cell_volume 1901.0(8)
_computing_structure_refinement 'SHELXL-2014/7 (Sheldrick, 2014)'
_diffrn_ambient_temperature 293(2)
_diffrn_measured_fraction_theta_full 0.990
_diffrn_measured_fraction_theta_max 0.972
_diffrn_measurement_device_type 'Rigaku RAXIS-RAPID'
_diffrn_measurement_method '\w scans'
_diffrn_radiation_type MoK\a
_diffrn_radiation_wavelength 0.71073
_diffrn_reflns_av_R_equivalents 0.0617
_diffrn_reflns_av_unetI/netI 0.0936
_diffrn_reflns_Laue_measured_fraction_full 0.990
_diffrn_reflns_Laue_measured_fraction_max 0.972
_diffrn_reflns_limit_h_max 11
_diffrn_reflns_limit_h_min -11
_diffrn_reflns_limit_k_max 17
_diffrn_reflns_limit_k_min -17
_diffrn_reflns_limit_l_max 21
_diffrn_reflns_limit_l_min -21
_diffrn_reflns_number 18119
_diffrn_reflns_point_group_measured_fraction_full 0.990
_diffrn_reflns_point_group_measured_fraction_max 0.972
_diffrn_reflns_theta_full 25.242
_diffrn_reflns_theta_max 27.485
_diffrn_reflns_theta_min 3.012
_diffrn_source 'fine-focus sealed tube'
_exptl_absorpt_coefficient_mu 0.072
_exptl_crystal_colour white
_exptl_crystal_density_diffrn 1.243
_exptl_crystal_description block
_exptl_crystal_F_000 744
_refine_diff_density_max 0.196
_refine_diff_density_min -0.211
_refine_diff_density_rms 0.048
_refine_ls_extinction_method none
_refine_ls_goodness_of_fit_ref 1.018
_refine_ls_hydrogen_treatment constr
_refine_ls_matrix_type full
_refine_ls_number_parameters 505
_refine_ls_number_reflns 8467
_refine_ls_number_restraints 0
_refine_ls_restrained_S_all 1.018
_refine_ls_R_factor_all 0.1744
_refine_ls_R_factor_gt 0.0753
_refine_ls_shift/su_max 0.000
_refine_ls_shift/su_mean 0.000
_refine_ls_structure_factor_coef Fsqd
_refine_ls_weighting_details 'w=1/[\s^2^(Fo^2^)+(0.1032P)^2^] where P=(Fo^2^+2Fc^2^)/3'
_refine_ls_weighting_scheme calc
_refine_ls_wR_factor_gt 0.1752
_refine_ls_wR_factor_ref 0.2337
_reflns_Friedel_coverage 0.000
_reflns_number_gt 3624
_reflns_number_total 8467
_reflns_threshold_expression 'I > 2\s(I)'
_cod_data_source_file c6tc05639c2.cif
_cod_data_source_block 1
_cod_original_cell_volume 1901.1(7)
_cod_database_code 7236482
_shelx_shelxl_version_number 2014/7
_shelx_space_group_comment
;
The symmetry employed for this shelxl refinement is uniquely defined
by the following loop, which should always be used as a source of
symmetry information in preference to the above space-group names.
They are only intended as comments.
;

loop_
_space_group_symop_operation_xyz
'x, y, z'
'-x, -y, -z'

loop_
_atom_site_label
_atom_site_type_symbol
_atom_site_fract_x
_atom_site_fract_y
_atom_site_fract_z
_atom_site_U_iso_or_equiv
_atom_site_adp_type
_atom_site_occupancy
_atom_site_site_symmetry_order
_atom_site_calc_flag
_atom_site_refinement_flags_posn
_atom_site_refinement_flags_adp
C1 C 0.9107(4) 0.9209(2) 0.23047(19) 0.0475(8) Uani 1 1 d . .
C2 C 1.0806(4) 0.8116(2) 0.25962(19) 0.0466(8) Uani 1 1 d . .
C3 C 0.9418(4) 0.7233(2) 0.24548(19) 0.0474(8) Uani 1 1 d . .
C4 C 1.3777(4) 1.1184(2) 0.2266(2) 0.0486(8) Uani 1 1 d . .
C5 C 0.7722(4) 0.8327(2) 0.21675(19) 0.0460(7) Uani 1 1 d . .
N2 N 1.2517(3) 1.03119(19) 0.19399(16) 0.0509(7) Uani 1 1 d . .
C7 C 1.0622(4) 0.9091(2) 0.25222(19) 0.0468(8) Uani 1 1 d . .
C8 C 0.6465(4) 0.6419(2) 0.2052(2) 0.0494(8) Uani 1 1 d . .
N1 N 1.2921(3) 1.06159(18) 0.33304(15) 0.0487(7) Uani 1 1 d . .
C10 C 1.4720(4) 1.1823(2) 0.1809(2) 0.0520(9) Uani 1 1 d . .
C11 C 0.7906(4) 0.7349(2) 0.22435(19) 0.0474(8) Uani 1 1 d . .
C12 C 1.2026(4) 0.9991(2) 0.2590(2) 0.0476(8) Uani 1 1 d . .
C13 C 0.3591(4) 0.4512(2) 0.29657(19) 0.0483(8) Uani 1 1 d . .
C14 C 0.2279(4) 0.3796(2) 0.2403(2) 0.0518(8) Uani 1 1 d . .
N3 N 0.2392(3) 0.39037(19) 0.15901(16) 0.0551(8) Uani 1 1 d . .
C16 C 1.4064(4) 1.1399(2) 0.3119(2) 0.0486(8) Uani 1 1 d . .
C17 C 0.5901(4) 0.5956(2) 0.2679(2) 0.0493(8) Uani 1 1 d . .
H17A H 0.6440 0.6211 0.3236 0.059 Uiso 1 1 calc R U
C18 C 0.3740(4) 0.4720(2) 0.1628(2) 0.0505(8) Uani 1 1 d . .
C19 C 0.4535(4) 0.5113(2) 0.24852(19) 0.0464(8) Uani 1 1 d . .
C20 C 0.8900(4) 1.0196(2) 0.2211(2) 0.0624(10) Uani 1 1 d . .
H20A H 0.9785 1.0774 0.2300 0.075 Uiso 1 1 calc R U
C21 C 1.5970(4) 1.2696(2) 0.2272(2) 0.0586(9) Uani 1 1 d . .
C22 C 0.9674(4) 0.6254(2) 0.2516(2) 0.0645(10) Uani 1 1 d . .
H22A H 0.8797 0.5671 0.2431 0.077 Uiso 1 1 calc R U
C23 C 0.6219(4) 0.8490(3) 0.1949(2) 0.0583(9) Uani 1 1 d . .
H23A H 0.5310 0.7927 0.1857 0.070 Uiso 1 1 calc R U
C24 C 0.5670(4) 0.6004(3) 0.1216(2) 0.0591(10) Uani 1 1 d . .
H24A H 0.6064 0.6311 0.0795 0.071 Uiso 1 1 calc R U
C25 C 1.2330(4) 0.7955(3) 0.2778(2) 0.0573(9) Uani 1 1 d . .
H25A H 1.3237 0.8519 0.2868 0.069 Uiso 1 1 calc R U
C26 C 0.4327(4) 0.5161(3) 0.0994(2) 0.0607(10) Uani 1 1 d . .
H26A H 0.3827 0.4894 0.0434 0.073 Uiso 1 1 calc R U
C27 C 0.6054(5) 0.9432(3) 0.1869(3) 0.0714(11) Uani 1 1 d . .
H27A H 0.5047 0.9511 0.1732 0.086 Uiso 1 1 calc R U
C28 C 1.6265(4) 1.2916(2) 0.3177(2) 0.0583(9) Uani 1 1 d . .
C29 C 1.5330(4) 1.2254(2) 0.3618(2) 0.0531(9) Uani 1 1 d . .
C30 C 0.3692(4) 0.4572(3) 0.3822(2) 0.0633(10) Uani 1 1 d . .
H30A H 0.4571 0.5029 0.4208 0.076 Uiso 1 1 calc R U
C31 C 1.2612(4) 1.0526(2) 0.4144(2) 0.0532(9) Uani 1 1 d . .
C32 C 1.2490(4) 0.7011(3) 0.2821(2) 0.0686(11) Uani 1 1 d . .
H32A H 1.3496 0.6929 0.2937 0.082 Uiso 1 1 calc R U
C33 C 0.1037(4) 0.3174(2) 0.2670(2) 0.0611(10) Uani 1 1 d . .
H33A H 0.0156 0.2710 0.2290 0.073 Uiso 1 1 calc R U
C34 C 1.1124(5) 0.6144(3) 0.2689(3) 0.0737(12) Uani 1 1 d . .
H34A H 1.1237 0.5493 0.2723 0.088 Uiso 1 1 calc R U
C35 C 0.1267(4) 0.3300(3) 0.0850(2) 0.0587(9) Uani 1 1 d . .
C36 C 1.4456(5) 1.1592(3) 0.0937(2) 0.0719(11) Uani 1 1 d . .
H36A H 1.3639 1.1013 0.0640 0.086 Uiso 1 1 calc R U
C37 C 0.7419(5) 1.0292(3) 0.1995(3) 0.0775(12) Uani 1 1 d . .
H37A H 0.7302 1.0937 0.1928 0.093 Uiso 1 1 calc R U
C38 C 1.2950(5) 0.9767(3) 0.4574(2) 0.0707(11) Uani 1 1 d . .
H38A H 1.3329 0.9281 0.4334 0.085 Uiso 1 1 calc R U
C39 C 1.5717(5) 1.2469(3) 0.4496(2) 0.0755(12) Uani 1 1 d . .
H39A H 1.5124 1.2033 0.4790 0.091 Uiso 1 1 calc R U
C40 C 0.0839(5) 0.2227(3) 0.0770(3) 0.0812(12) Uani 1 1 d . .
H40A H 0.1315 0.1906 0.1180 0.097 Uiso 1 1 calc R U
C41 C 0.1160(5) 0.3271(3) 0.3515(3) 0.0712(11) Uani 1 1 d . .
H41A H 0.0335 0.2871 0.3707 0.085 Uiso 1 1 calc R U
C42 C 1.7507(5) 1.3778(3) 0.3646(3) 0.0821(13) Uani 1 1 d . .
H42A H 1.8121 1.4225 0.3368 0.099 Uiso 1 1 calc R U
C43 C 0.2463(5) 0.3942(3) 0.4087(3) 0.0737(11) Uani 1 1 d . .
H43A H 0.2520 0.3972 0.4656 0.088 Uiso 1 1 calc R U
C44 C 1.6905(5) 1.3309(3) 0.1810(3) 0.0825(13) Uani 1 1 d . .
H44A H 1.7742 1.3888 0.2090 0.099 Uiso 1 1 calc R U
C45 C 0.0551(5) 0.3762(3) 0.0245(2) 0.0780(13) Uani 1 1 d . .
H45A H 0.0818 0.4476 0.0304 0.094 Uiso 1 1 calc R U
C46 C 1.1986(6) 1.1210(3) 0.4481(3) 0.0837(13) Uani 1 1 d . .
H46A H 1.1704 1.1701 0.4176 0.100 Uiso 1 1 calc R U
C47 C -0.0582(6) 0.3157(4) -0.0460(3) 0.1040(18) Uani 1 1 d . .
H47A H -0.1041 0.3468 -0.0883 0.125 Uiso 1 1 calc R U
C48 C 1.6599(7) 1.3066(4) 0.0963(4) 0.1046(17) Uani 1 1 d . .
H48A H 1.7227 1.3492 0.0677 0.126 Uiso 1 1 calc R U
C49 C 1.6952(6) 1.3309(3) 0.4928(3) 0.0956(15) Uani 1 1 d . .
H49A H 1.7203 1.3436 0.5510 0.115 Uiso 1 1 calc R U
C50 C 1.7831(5) 1.3971(3) 0.4490(4) 0.0988(16) Uani 1 1 d . .
H50A H 1.8649 1.4553 0.4781 0.119 Uiso 1 1 calc R U
C51 C 1.5404(6) 1.2220(4) 0.0522(3) 0.0966(16) Uani 1 1 d . .
H51A H 1.5229 1.2068 -0.0055 0.116 Uiso 1 1 calc R U
C52 C 1.2144(6) 1.0422(4) 0.5719(3) 0.0928(15) Uani 1 1 d . .
H52A H 1.1999 1.0389 0.6255 0.111 Uiso 1 1 calc R U
C53 C -0.1019(6) 0.2109(5) -0.0532(3) 0.1074(19) Uani 1 1 d . .
H53A H -0.1807 0.1706 -0.0993 0.129 Uiso 1 1 calc R U
C54 C -0.0300(6) 0.1657(4) 0.0072(4) 0.1022(17) Uani 1 1 d . .
H54A H -0.0587 0.0942 0.0010 0.123 Uiso 1 1 calc R U
C55 C 1.2718(6) 0.9734(4) 0.5367(3) 0.0936(15) Uani 1 1 d . .
H55A H 1.2963 0.9228 0.5665 0.112 Uiso 1 1 calc R U
C56 C 1.1774(6) 1.1166(4) 0.5286(3) 0.1021(16) Uani 1 1 d . .
H56A H 1.1381 1.1642 0.5528 0.122 Uiso 1 1 calc R U

loop_
_atom_site_aniso_label
_atom_site_aniso_U_11
_atom_site_aniso_U_22
_atom_site_aniso_U_33
_atom_site_aniso_U_23
_atom_site_aniso_U_13
_atom_site_aniso_U_12
C1 0.0426(18) 0.0356(15) 0.0613(19) 0.0070(14) 0.0185(15) 0.0034(14)
C2 0.0391(18) 0.0383(16) 0.0585(18) 0.0074(14) 0.0157(14) 0.0033(14)
C3 0.0432(18) 0.0355(15) 0.0594(19) 0.0095(14) 0.0138(15) 0.0043(14)
C4 0.0417(18) 0.0435(17) 0.059(2) 0.0128(15) 0.0123(15) 0.0100(15)
C5 0.0393(17) 0.0387(16) 0.0597(18) 0.0061(14) 0.0183(14) 0.0076(14)
N2 0.0434(15) 0.0482(15) 0.0559(15) 0.0108(13) 0.0131(12) 0.0050(13)
C7 0.0452(19) 0.0386(16) 0.0539(18) 0.0065(14) 0.0169(15) 0.0054(14)
C8 0.0424(18) 0.0357(15) 0.063(2) 0.0064(15) 0.0130(15) 0.0008(14)
N1 0.0464(16) 0.0400(14) 0.0524(15) 0.0087(12) 0.0112(12) 0.0025(12)
C10 0.0405(18) 0.0462(18) 0.070(2) 0.0207(17) 0.0157(16) 0.0102(15)
C11 0.0417(18) 0.0396(16) 0.0570(19) 0.0066(15) 0.0154(15) 0.0044(14)
C12 0.0457(18) 0.0384(16) 0.0577(19) 0.0103(15) 0.0153(15) 0.0089(14)
C13 0.0435(18) 0.0403(16) 0.0572(19) 0.0135(15) 0.0078(15) 0.0090(15)
C14 0.047(2) 0.0377(16) 0.068(2) 0.0137(16) 0.0119(16) 0.0098(15)
N3 0.0508(17) 0.0432(14) 0.0591(17) 0.0066(13) 0.0085(13) 0.0000(13)
C16 0.0404(18) 0.0382(16) 0.063(2) 0.0119(15) 0.0104(15) 0.0068(14)
C17 0.0444(19) 0.0455(17) 0.0535(18) 0.0072(15) 0.0092(15) 0.0093(15)
C18 0.0409(18) 0.0407(16) 0.062(2) 0.0066(15) 0.0128(15) 0.0009(15)
C19 0.0414(18) 0.0411(16) 0.0552(18) 0.0106(15) 0.0100(14) 0.0111(14)
C20 0.053(2) 0.0403(17) 0.094(3) 0.0149(18) 0.0217(19) 0.0118(16)
C21 0.046(2) 0.0420(17) 0.095(3) 0.0244(19) 0.0299(19) 0.0127(16)
C22 0.057(2) 0.0382(17) 0.094(3) 0.0153(18) 0.018(2) 0.0079(17)
C23 0.043(2) 0.0486(19) 0.079(2) 0.0049(17) 0.0174(17) 0.0070(16)
C24 0.058(2) 0.0521(19) 0.056(2) 0.0075(16) 0.0187(17) -0.0026(17)
C25 0.046(2) 0.0527(19) 0.071(2) 0.0122(17) 0.0130(17) 0.0128(16)
C26 0.059(2) 0.054(2) 0.0533(19) 0.0033(16) 0.0125(16) -0.0047(18)
C27 0.051(2) 0.063(2) 0.104(3) 0.016(2) 0.018(2) 0.0235(19)
C28 0.0344(18) 0.0369(16) 0.096(3) 0.0099(18) 0.0119(18) 0.0027(14)
C29 0.048(2) 0.0375(16) 0.068(2) 0.0047(16) 0.0080(16) 0.0085(15)
C30 0.057(2) 0.056(2) 0.066(2) 0.0177(18) 0.0085(18) 0.0037(18)
C31 0.056(2) 0.0454(18) 0.0559(19) 0.0092(16) 0.0183(16) 0.0087(16)
C32 0.051(2) 0.062(2) 0.098(3) 0.020(2) 0.019(2) 0.0225(19)
C33 0.047(2) 0.0419(18) 0.090(3) 0.0169(18) 0.0139(18) 0.0065(16)
C34 0.058(2) 0.048(2) 0.117(3) 0.020(2) 0.017(2) 0.0226(19)
C35 0.043(2) 0.0516(19) 0.064(2) -0.0082(17) 0.0063(16) -0.0029(16)
C36 0.068(3) 0.079(3) 0.072(2) 0.026(2) 0.027(2) 0.016(2)
C37 0.066(3) 0.046(2) 0.127(4) 0.023(2) 0.028(2) 0.0214(19)
C38 0.090(3) 0.072(2) 0.063(2) 0.019(2) 0.026(2) 0.038(2)
C39 0.067(3) 0.062(2) 0.078(3) -0.001(2) 0.006(2) 0.003(2)
C40 0.066(3) 0.055(2) 0.107(3) -0.008(2) 0.013(2) 0.008(2)
C41 0.066(3) 0.063(2) 0.096(3) 0.033(2) 0.037(2) 0.018(2)
C42 0.056(3) 0.054(2) 0.122(4) -0.001(2) 0.027(3) -0.004(2)
C43 0.071(3) 0.072(2) 0.078(3) 0.027(2) 0.028(2) 0.011(2)
C44 0.076(3) 0.059(2) 0.117(4) 0.026(3) 0.043(3) 0.010(2)
C45 0.073(3) 0.066(2) 0.070(2) 0.005(2) 0.002(2) -0.003(2)
C46 0.110(4) 0.080(3) 0.080(3) 0.020(2) 0.038(3) 0.048(3)
C47 0.088(3) 0.118(4) 0.071(3) 0.008(3) -0.001(2) -0.005(3)
C48 0.113(4) 0.092(3) 0.127(4) 0.051(3) 0.068(4) 0.021(3)
C49 0.083(3) 0.081(3) 0.086(3) -0.017(2) -0.006(2) -0.002(3)
C50 0.061(3) 0.066(3) 0.130(4) -0.022(3) 0.008(3) -0.020(2)
C51 0.103(4) 0.104(4) 0.090(3) 0.042(3) 0.045(3) 0.021(3)
C52 0.103(4) 0.111(4) 0.071(3) 0.018(3) 0.040(3) 0.028(3)
C53 0.089(4) 0.113(4) 0.076(3) -0.023(3) 0.015(3) -0.023(3)
C54 0.087(4) 0.064(3) 0.122(4) -0.033(3) 0.025(3) -0.016(3)
C55 0.130(4) 0.104(4) 0.067(3) 0.032(3) 0.038(3) 0.052(3)
C56 0.125(4) 0.115(4) 0.090(3) 0.006(3) 0.048(3) 0.062(4)

loop_
_atom_type_symbol
_atom_type_description
_atom_type_scat_dispersion_real
_atom_type_scat_dispersion_imag
_atom_type_scat_source
C C 0.0033 0.0016 'International Tables Vol C Tables 4.2.6.8 and 6.1.1.4'
H H 0.0000 0.0000 'International Tables Vol C Tables 4.2.6.8 and 6.1.1.4'
N N 0.0061 0.0033 'International Tables Vol C Tables 4.2.6.8 and 6.1.1.4'

loop_
_geom_angle_atom_site_label_1
_geom_angle_atom_site_label_2
_geom_angle_atom_site_label_3
_geom_angle
C7 C1 C20 121.3(3)
C7 C1 C5 119.9(3)
C20 C1 C5 118.8(3)
C7 C2 C25 122.4(3)
C7 C2 C3 119.3(3)
C25 C2 C3 118.2(3)
C11 C3 C22 122.9(3)
C11 C3 C2 120.1(3)
C22 C3 C2 116.9(3)
N2 C4 C16 111.6(3)
N2 C4 C10 126.7(3)
C16 C4 C10 121.8(3)
C11 C5 C23 123.0(3)
C11 C5 C1 119.5(3)
C23 C5 C1 117.5(3)
C12 N2 C4 105.0(3)
C1 C7 C2 120.7(3)
C1 C7 C12 119.1(3)
C2 C7 C12 120.0(3)
C17 C8 C24 119.0(3)
C17 C8 C11 121.7(3)
C24 C8 C11 119.4(3)
C12 N1 C16 106.2(2)
C12 N1 C31 126.0(2)
C16 N1 C31 127.5(3)
C36 C10 C21 120.6(3)
C36 C10 C4 122.0(3)
C21 C10 C4 117.4(3)
C3 C11 C5 120.5(3)
C3 C11 C8 119.8(3)
C5 C11 C8 119.6(3)
N2 C12 N1 112.3(2)
N2 C12 C7 123.5(3)
N1 C12 C7 124.1(3)
C30 C13 C14 119.1(3)
C30 C13 C19 133.1(3)
C14 C13 C19 107.6(3)
C33 C14 N3 128.8(3)
C33 C14 C13 121.8(3)
N3 C14 C13 109.1(3)
C14 N3 C18 108.3(2)
C14 N3 C35 125.1(3)
C18 N3 C35 126.6(3)
C4 C16 N1 104.9(3)
C4 C16 C29 123.1(3)
N1 C16 C29 131.9(3)
C8 C17 C19 120.6(3)
C26 C18 N3 130.6(3)
C26 C18 C19 120.7(3)
N3 C18 C19 108.7(3)
C17 C19 C18 119.0(3)
C17 C19 C13 134.7(3)
C18 C19 C13 106.2(3)
C37 C20 C1 120.4(3)
C44 C21 C10 116.5(4)
C44 C21 C28 123.1(4)
C10 C21 C28 120.4(3)
C34 C22 C3 122.6(3)
C27 C23 C5 122.6(3)
C26 C24 C8 122.5(3)
C32 C25 C2 121.9(3)
C24 C26 C18 118.1(3)
C23 C27 C37 119.5(4)
C42 C28 C29 118.0(4)
C42 C28 C21 121.0(3)
C29 C28 C21 121.0(3)
C39 C29 C28 118.8(3)
C39 C29 C16 124.9(3)
C28 C29 C16 116.3(3)
C43 C30 C13 119.0(3)
C46 C31 C38 120.4(3)
C46 C31 N1 119.1(3)
C38 C31 N1 120.5(3)
C25 C32 C34 119.8(4)
C41 C33 C14 117.5(3)
C22 C34 C32 120.5(3)
C45 C35 C40 120.2(3)
C45 C35 N3 120.5(3)
C40 C35 N3 119.1(3)
C51 C36 C10 120.2(4)
C20 C37 C27 121.1(3)
C31 C38 C55 119.1(4)
C49 C39 C29 121.3(4)
C54 C40 C35 118.4(4)
C33 C41 C43 122.1(3)
C50 C42 C28 121.6(4)
C41 C43 C30 120.5(4)
C48 C44 C21 121.1(4)
C35 C45 C47 119.6(4)
C31 C46 C56 119.3(4)
C53 C47 C45 120.2(5)
C44 C48 C51 122.1(4)
C39 C49 C50 119.5(4)
C42 C50 C49 120.8(4)
C48 C51 C36 119.5(5)
C55 C52 C56 119.9(4)
C54 C53 C47 119.6(4)
C53 C54 C40 121.9(5)
C52 C55 C38 121.2(4)
C52 C56 C46 119.9(5)

loop_
_geom_bond_atom_site_label_1
_geom_bond_atom_site_label_2
_geom_bond_distance
C1 C7 1.399(4)
C1 C20 1.429(4)
C1 C5 1.437(4)
C2 C7 1.402(4)
C2 C25 1.430(5)
C2 C3 1.439(4)
C3 C11 1.395(4)
C3 C22 1.429(4)
C4 N2 1.370(4)
C4 C16 1.372(4)
C4 C10 1.430(4)
C5 C11 1.406(4)
C5 C23 1.415(5)
N2 C12 1.316(4)
C7 C12 1.478(4)
C8 C17 1.379(4)
C8 C24 1.399(5)
C8 C11 1.498(4)
N1 C12 1.376(4)
N1 C16 1.394(4)
N1 C31 1.445(4)
C10 C36 1.405(5)
C10 C21 1.416(5)
C13 C30 1.395(5)
C13 C14 1.396(4)
C13 C19 1.434(4)
C14 C33 1.390(4)
C14 N3 1.390(4)
N3 C18 1.390(4)
N3 C35 1.427(4)
C16 C29 1.427(4)
C17 C19 1.389(4)
C18 C26 1.386(4)
C18 C19 1.425(4)
C20 C37 1.358(5)
C21 C44 1.415(5)
C21 C28 1.454(5)
C22 C34 1.335(5)
C23 C27 1.352(5)
C24 C26 1.377(4)
C25 C32 1.345(5)
C27 C37 1.411(5)
C28 C42 1.407(5)
C28 C29 1.423(4)
C29 C39 1.405(5)
C30 C43 1.385(5)
C31 C46 1.366(5)
C31 C38 1.372(5)
C32 C34 1.415(5)
C33 C41 1.373(5)
C35 C45 1.367(5)
C35 C40 1.396(5)
C36 C51 1.377(5)
C38 C55 1.378(5)
C39 C49 1.369(5)
C40 C54 1.373(6)
C41 C43 1.374(5)
C42 C50 1.351(6)
C44 C48 1.363(7)
C45 C47 1.392(6)
C46 C56 1.393(6)
C47 C53 1.363(7)
C48 C51 1.363(7)
C49 C50 1.394(6)
C52 C55 1.348(6)
C52 C56 1.366(6)
C53 C54 1.359(7)
